data_2225179
loop_
_publ_author_name
'Dardouri, R.'
'Kandri Rodi, Y.'
'Saffon, Natalie'
'Essassi, El Mokhtar'
'Ng, Seik Weng'

_publ_section_title 3-[(1-Benzyl-1<i>H</i>-1,2,3-triazol-4-yl)methyl]-1,5-dimethyl-1,5-benzodiazepine-2,4-dione
_journal_coeditor_code BT5192
_journal_issue 3
_journal_name_full 'Acta Crystallographica Section E'
_journal_page_first o632
_journal_paper_doi 10.1107/S1600536810005313
_journal_volume 66
_journal_year 2010
_chemical_formula_iupac 'C21 H21 N5 O2'
_chemical_formula_moiety 'C21 H21 N5 O2'
_chemical_formula_sum 'C21 H21 N5 O2'
_chemical_formula_weight 375.43
_chemical_name_systematic
;
3-[(1-Benzyl-1<i>H</i>-1,2,3-triazol-4-yl)methyl]-1,5-dimethyl-
1,5-benzodiazepine-2,4-dione
;
_space_group_IT_number 2
_symmetry_cell_setting triclinic
_symmetry_space_group_name_Hall '-P 1'
_symmetry_space_group_name_H-M 'P -1'
_atom_sites_solution_hydrogens geom
_atom_sites_solution_primary direct
_atom_sites_solution_secondary difmap
_audit_creation_method SHELXL-97
_cell_angle_alpha 95.385(2)
_cell_angle_beta 107.840(2)
_cell_angle_gamma 101.768(2)
_cell_formula_units_Z 2
_cell_length_a 8.3380(3)
_cell_length_b 9.1033(3)
_cell_length_c 13.4796(4)
_cell_measurement_reflns_used 1894
_cell_measurement_temperature 293(2)
_cell_measurement_theta_max 26.8
_cell_measurement_theta_min 2.3
_cell_volume 939.97(6)
_computing_cell_refinement 'SAINT (Bruker, 2005)'
_computing_data_collection 'APEX2 (Bruker, 2005)'
_computing_data_reduction 'SAINT (Bruker, 2005)'
_computing_molecular_graphics 'X-SEED (Barbour, 2001)'
_computing_publication_material 'publCIF (Westrip, 2010)'
_computing_structure_refinement 'SHELXL97 (Sheldrick, 2008)'
_computing_structure_solution 'SHELXS97 (Sheldrick, 2008)'
_diffrn_ambient_temperature 293(2)
_diffrn_measured_fraction_theta_full 0.995
_diffrn_measured_fraction_theta_max 0.995
_diffrn_measurement_device_type 'Bruker APEXII diffractometer'
_diffrn_measurement_method '\f and \w scans'
_diffrn_radiation_monochromator graphite
_diffrn_radiation_source 'fine-focus sealed tube'
_diffrn_radiation_type MoK\a
_diffrn_radiation_wavelength 0.71073
_diffrn_reflns_av_R_equivalents 0.0374
_diffrn_reflns_av_sigmaI/netI 0.0524
_diffrn_reflns_limit_h_max 9
_diffrn_reflns_limit_h_min -8
_diffrn_reflns_limit_k_max 10
_diffrn_reflns_limit_k_min -10
_diffrn_reflns_limit_l_max 15
_diffrn_reflns_limit_l_min -16
_diffrn_reflns_number 7973
_diffrn_reflns_theta_full 25.00
_diffrn_reflns_theta_max 25.00
_diffrn_reflns_theta_min 1.61
_diffrn_standards_decay_% 0
_diffrn_standards_interval_count 0
_diffrn_standards_interval_time 0
_diffrn_standards_number 0
_exptl_absorpt_coefficient_mu 0.089
_exptl_absorpt_correction_type none
_exptl_crystal_colour colourless
_exptl_crystal_density_diffrn 1.326
_exptl_crystal_density_method 'not measured'
_exptl_crystal_description block
_exptl_crystal_F_000 396
_exptl_crystal_size_max 0.28
_exptl_crystal_size_mid 0.18
_exptl_crystal_size_min 0.08
_refine_diff_density_max 0.216
_refine_diff_density_min -0.217
_refine_ls_extinction_method none
_refine_ls_goodness_of_fit_ref 1.050
_refine_ls_hydrogen_treatment constr
_refine_ls_matrix_type full
_refine_ls_number_parameters 255
_refine_ls_number_reflns 3279
_refine_ls_number_restraints 0
_refine_ls_restrained_S_all 1.050
_refine_ls_R_factor_all 0.0775
_refine_ls_R_factor_gt 0.0417
_refine_ls_shift/su_max 0.001
_refine_ls_shift/su_mean 0.001
_refine_ls_structure_factor_coef Fsqd
_refine_ls_weighting_details 'calc w=1/[\s^2^(Fo^2^)+(0.0760P)^2^] where P=(Fo^2^+2Fc^2^)/3'
_refine_ls_weighting_scheme calc
_refine_ls_wR_factor_gt 0.1077
_refine_ls_wR_factor_ref 0.1405
_reflns_number_gt 2132
_reflns_number_total 3279
_reflns_threshold_expression I>2\s(I)
_cod_data_source_file bt5192.cif
_cod_data_source_block I
_cod_original_cell_volume 939.97(5)
_cod_database_code 2225179
_cod_database_fobs_code 2225179

loop_
_symmetry_equiv_pos_as_xyz
'x, y, z'
'-x, -y, -z'

loop_
_atom_site_type_symbol
_atom_site_label
_atom_site_fract_x
_atom_site_fract_y
_atom_site_fract_z
_atom_site_U_iso_or_equiv
_atom_site_adp_type
_atom_site_calc_flag
_atom_site_refinement_flags
_atom_site_occupancy
_atom_site_disorder_assembly
_atom_site_disorder_group
O O1 0.50707(19) 0.14271(17) 0.38773(13) 0.0383(4) Uani d . 1 . .
O O2 0.8254(2) 0.2153(2) 0.23619(15) 0.0501(5) Uani d . 1 . .
N N1 0.8448(2) 0.2106(2) 0.71289(16) 0.0366(5) Uani d . 1 . .
N N2 0.9062(2) 0.3607(2) 0.71872(16) 0.0376(5) Uani d . 1 . .
N N3 0.9231(2) 0.3802(2) 0.62613(16) 0.0359(5) Uani d . 1 . .
N N4 0.4763(2) 0.37357(19) 0.34845(14) 0.0283(4) Uani d . 1 . .
N N5 0.6925(2) 0.4101(2) 0.21476(15) 0.0310(5) Uani d . 1 . .
C C1 0.9776(3) 0.1642(3) 0.89419(19) 0.0359(6) Uani d . 1 . .
C C2 1.0765(3) 0.0598(3) 0.8911(2) 0.0409(6) Uani d . 1 . .
H H2 1.0396 -0.0190 0.8339 0.049 Uiso calc R 1 . .
C C3 1.2289(4) 0.0720(4) 0.9720(3) 0.0650(9) Uani d . 1 . .
H H3 1.2943 0.0013 0.9694 0.078 Uiso calc R 1 . .
C C4 1.2843(5) 0.1865(6) 1.0557(3) 0.0935(15) Uani d . 1 . .
H H4 1.3868 0.1928 1.1106 0.112 Uiso calc R 1 . .
C C5 1.1909(6) 0.2932(5) 1.0604(3) 0.0947(16) Uani d . 1 . .
H H5 1.2312 0.3731 1.1171 0.114 Uiso calc R 1 . .
C C6 1.0353(5) 0.2807(3) 0.9796(2) 0.0610(9) Uani d . 1 . .
H H6 0.9699 0.3512 0.9831 0.073 Uiso calc R 1 . .
C C7 0.8123(3) 0.1525(3) 0.8049(2) 0.0442(7) Uani d . 1 . .
H H7A 0.7476 0.0468 0.7836 0.053 Uiso calc R 1 . .
H H7B 0.7415 0.2096 0.8294 0.053 Uiso calc R 1 . .
C C8 0.8216(3) 0.1340(3) 0.6177(2) 0.0364(6) Uani d . 1 . .
H H8 0.7799 0.0296 0.5944 0.044 Uiso calc R 1 . .
C C9 0.8726(3) 0.2424(3) 0.56202(19) 0.0321(6) Uani d . 1 . .
C C10 0.8729(3) 0.2271(3) 0.45103(19) 0.0346(6) Uani d . 1 . .
H H10A 0.8279 0.1209 0.4181 0.042 Uiso calc R 1 . .
H H10B 0.9915 0.2590 0.4515 0.042 Uiso calc R 1 . .
C C11 0.5716(3) 0.2698(2) 0.37552(18) 0.0282(5) Uani d . 1 . .
C C12 0.7630(3) 0.3225(2) 0.38576(18) 0.0284(5) Uani d . 1 . .
H H12 0.8070 0.4292 0.4202 0.034 Uiso calc R 1 . .
C C13 0.7673(3) 0.3110(3) 0.27368(19) 0.0324(6) Uani d . 1 . .
C C14 0.6468(3) 0.5362(2) 0.26045(17) 0.0286(5) Uani d . 1 . .
C C15 0.6992(3) 0.6803(3) 0.2368(2) 0.0357(6) Uani d . 1 . .
H H15 0.7607 0.6919 0.1898 0.043 Uiso calc R 1 . .
C C16 0.6620(3) 0.8055(3) 0.2814(2) 0.0403(6) Uani d . 1 . .
H H16 0.6977 0.9004 0.2641 0.048 Uiso calc R 1 . .
C C17 0.5715(3) 0.7908(3) 0.3521(2) 0.0385(6) Uani d . 1 . .
H H17 0.5500 0.8760 0.3844 0.046 Uiso calc R 1 . .
C C18 0.5137(3) 0.6485(2) 0.37394(19) 0.0324(5) Uani d . 1 . .
H H18 0.4513 0.6384 0.4205 0.039 Uiso calc R 1 . .
C C19 0.5468(3) 0.5196(2) 0.32765(17) 0.0268(5) Uani d . 1 . .
C C20 0.2922(3) 0.3329(3) 0.3420(2) 0.0364(6) Uani d . 1 . .
H H20A 0.2357 0.2351 0.2985 0.055 Uiso calc R 1 . .
H H20B 0.2356 0.4080 0.3118 0.055 Uiso calc R 1 . .
H H20C 0.2857 0.3293 0.4117 0.055 Uiso calc R 1 . .
C C21 0.7053(3) 0.4078(3) 0.1087(2) 0.0440(7) Uani d . 1 . .
H H21A 0.8197 0.4626 0.1138 0.066 Uiso calc R 1 . .
H H21B 0.6207 0.4549 0.0672 0.066 Uiso calc R 1 . .
H H21C 0.6841 0.3044 0.0756 0.066 Uiso calc R 1 . .

loop_
_atom_site_aniso_label
_atom_site_aniso_U_11
_atom_site_aniso_U_22
_atom_site_aniso_U_33
_atom_site_aniso_U_12
_atom_site_aniso_U_13
_atom_site_aniso_U_23
O1 0.0331(9) 0.0258(9) 0.0594(12) 0.0034(7) 0.0207(8) 0.0141(8)
O2 0.0635(12) 0.0451(11) 0.0596(12) 0.0259(9) 0.0373(10) 0.0104(9)
N1 0.0281(10) 0.0379(12) 0.0463(13) 0.0062(9) 0.0139(9) 0.0187(10)
N2 0.0316(11) 0.0349(12) 0.0476(13) 0.0078(9) 0.0133(10) 0.0139(9)
N3 0.0278(10) 0.0370(12) 0.0461(13) 0.0085(9) 0.0138(9) 0.0160(10)
N4 0.0219(9) 0.0264(10) 0.0388(12) 0.0037(8) 0.0138(8) 0.0080(8)
N5 0.0315(10) 0.0314(11) 0.0333(11) 0.0061(8) 0.0163(9) 0.0067(9)
C1 0.0399(13) 0.0350(14) 0.0344(14) -0.0005(11) 0.0197(11) 0.0095(11)
C2 0.0387(14) 0.0420(15) 0.0435(16) 0.0041(11) 0.0176(12) 0.0138(12)
C3 0.0380(16) 0.089(2) 0.070(2) 0.0062(16) 0.0172(16) 0.048(2)
C4 0.061(2) 0.113(3) 0.060(3) -0.043(2) -0.0130(18) 0.048(3)
C5 0.138(4) 0.069(3) 0.0316(19) -0.049(3) 0.014(2) 0.0020(17)
C6 0.099(2) 0.0374(16) 0.0501(19) -0.0039(15) 0.0430(19) 0.0055(13)
C7 0.0399(14) 0.0494(16) 0.0526(17) 0.0084(12) 0.0261(13) 0.0233(13)
C8 0.0334(13) 0.0277(13) 0.0478(16) 0.0042(10) 0.0139(12) 0.0108(11)
C9 0.0200(11) 0.0302(13) 0.0494(15) 0.0079(9) 0.0128(10) 0.0147(11)
C10 0.0288(12) 0.0313(13) 0.0501(16) 0.0102(10) 0.0185(11) 0.0132(11)
C11 0.0291(12) 0.0243(12) 0.0338(13) 0.0043(9) 0.0153(10) 0.0067(9)
C12 0.0272(11) 0.0234(11) 0.0385(14) 0.0054(9) 0.0162(10) 0.0074(10)
C13 0.0292(12) 0.0279(13) 0.0432(15) 0.0034(10) 0.0190(11) 0.0055(11)
C14 0.0223(11) 0.0300(12) 0.0331(13) 0.0059(9) 0.0084(10) 0.0081(10)
C15 0.0267(12) 0.0379(14) 0.0472(15) 0.0062(10) 0.0170(11) 0.0185(12)
C16 0.0310(13) 0.0294(13) 0.0630(18) 0.0065(10) 0.0165(12) 0.0194(12)
C17 0.0321(13) 0.0273(13) 0.0577(17) 0.0101(10) 0.0153(12) 0.0076(11)
C18 0.0254(11) 0.0316(13) 0.0411(14) 0.0088(10) 0.0109(10) 0.0068(10)
C19 0.0229(11) 0.0244(12) 0.0322(13) 0.0053(9) 0.0078(9) 0.0070(9)
C20 0.0234(12) 0.0421(14) 0.0460(15) 0.0032(10) 0.0164(11) 0.0116(11)
C21 0.0493(15) 0.0498(16) 0.0386(15) 0.0088(12) 0.0242(13) 0.0103(12)

loop_
_atom_type_symbol
_atom_type_description
_atom_type_scat_dispersion_real
_atom_type_scat_dispersion_imag
_atom_type_scat_source
C C 0.0033 0.0016 'International Tables Vol C Tables 4.2.6.8 and 6.1.1.4'
H H 0.0000 0.0000 'International Tables Vol C Tables 4.2.6.8 and 6.1.1.4'
N N 0.0061 0.0033 'International Tables Vol C Tables 4.2.6.8 and 6.1.1.4'
O O 0.0106 0.0060 'International Tables Vol C Tables 4.2.6.8 and 6.1.1.4'

loop_
_geom_angle_atom_site_label_1
_geom_angle_atom_site_label_2
_geom_angle_atom_site_label_3
_geom_angle_site_symmetry_1
_geom_angle_site_symmetry_3
_geom_angle
_geom_angle_publ_flag
C8 N1 N2 . . 111.21(19) ?
C8 N1 C7 . . 129.2(2) ?
N2 N1 C7 . . 119.6(2) ?
N3 N2 N1 . . 106.65(19) ?
N2 N3 C9 . . 109.22(18) ?
C11 N4 C19 . . 123.05(17) ?
C11 N4 C20 . . 117.89(17) ?
C19 N4 C20 . . 119.06(17) ?
C13 N5 C14 . . 122.66(19) ?
C13 N5 C21 . . 116.48(19) ?
C14 N5 C21 . . 118.77(18) ?
C6 C1 C2 . . 118.8(3) ?
C6 C1 C7 . . 120.7(3) ?
C2 C1 C7 . . 120.4(2) ?
C3 C2 C1 . . 120.4(3) ?
C3 C2 H2 . . 119.8 ?
C1 C2 H2 . . 119.8 ?
C4 C3 C2 . . 120.4(3) ?
C4 C3 H3 . . 119.8 ?
C2 C3 H3 . . 119.8 ?
C3 C4 C5 . . 120.7(3) ?
C3 C4 H4 . . 119.7 ?
C5 C4 H4 . . 119.7 ?
C4 C5 C6 . . 119.4(3) ?
C4 C5 H5 . . 120.3 ?
C6 C5 H5 . . 120.3 ?
C1 C6 C5 . . 120.3(3) ?
C1 C6 H6 . . 119.9 ?
C5 C6 H6 . . 119.9 ?
N1 C7 C1 . . 112.38(19) ?
N1 C7 H7A . . 109.1 ?
C1 C7 H7A . . 109.1 ?
N1 C7 H7B . . 109.1 ?
C1 C7 H7B . . 109.1 ?
H7A C7 H7B . . 107.9 ?
N1 C8 C9 . . 105.3(2) ?
N1 C8 H8 . . 127.4 ?
C9 C8 H8 . . 127.4 ?
N3 C9 C8 . . 107.7(2) ?
N3 C9 C10 . . 122.0(2) ?
C8 C9 C10 . . 130.3(2) ?
C9 C10 C12 . . 112.07(18) ?
C9 C10 H10A . . 109.2 ?
C12 C10 H10A . . 109.2 ?
C9 C10 H10B . . 109.2 ?
C12 C10 H10B . . 109.2 ?
H10A C10 H10B . . 107.9 ?
O1 C11 N4 . . 122.12(19) ?
O1 C11 C12 . . 122.85(19) ?
N4 C11 C12 . . 115.00(18) ?
C13 C12 C11 . . 105.92(18) ?
C13 C12 C10 . . 112.28(18) ?
C11 C12 C10 . . 111.64(17) ?
C13 C12 H12 . . 109.0 ?
C11 C12 H12 . . 109.0 ?
C10 C12 H12 . . 109.0 ?
O2 C13 N5 . . 121.9(2) ?
O2 C13 C12 . . 122.3(2) ?
N5 C13 C12 . . 115.6(2) ?
C15 C14 C19 . . 118.5(2) ?
C15 C14 N5 . . 119.6(2) ?
C19 C14 N5 . . 121.94(19) ?
C16 C15 C14 . . 121.4(2) ?
C16 C15 H15 . . 119.3 ?
C14 C15 H15 . . 119.3 ?
C15 C16 C17 . . 120.2(2) ?
C15 C16 H16 . . 119.9 ?
C17 C16 H16 . . 119.9 ?
C18 C17 C16 . . 119.3(2) ?
C18 C17 H17 . . 120.4 ?
C16 C17 H17 . . 120.4 ?
C17 C18 C19 . . 121.4(2) ?
C17 C18 H18 . . 119.3 ?
C19 C18 H18 . . 119.3 ?
C18 C19 C14 . . 119.15(19) ?
C18 C19 N4 . . 119.24(19) ?
C14 C19 N4 . . 121.60(19) ?
N4 C20 H20A . . 109.5 ?
N4 C20 H20B . . 109.5 ?
H20A C20 H20B . . 109.5 ?
N4 C20 H20C . . 109.5 ?
H20A C20 H20C . . 109.5 ?
H20B C20 H20C . . 109.5 ?
N5 C21 H21A . . 109.5 ?
N5 C21 H21B . . 109.5 ?
H21A C21 H21B . . 109.5 ?
N5 C21 H21C . . 109.5 ?
H21A C21 H21C . . 109.5 ?
H21B C21 H21C . . 109.5 ?

loop_
_geom_bond_atom_site_label_1
_geom_bond_atom_site_label_2
_geom_bond_site_symmetry_2
_geom_bond_distance
_geom_bond_publ_flag
O1 C11 . 1.221(2) ?
O2 C13 . 1.221(3) ?
N1 C8 . 1.340(3) ?
N1 N2 . 1.344(3) ?
N1 C7 . 1.470(3) ?
N2 N3 . 1.322(3) ?
N3 C9 . 1.362(3) ?
N4 C11 . 1.361(3) ?
N4 C19 . 1.429(3) ?
N4 C20 . 1.477(3) ?
N5 C13 . 1.376(3) ?
N5 C14 . 1.425(3) ?
N5 C21 . 1.464(3) ?
C1 C6 . 1.380(4) ?
C1 C2 . 1.385(3) ?
C1 C7 . 1.503(4) ?
C2 C3 . 1.374(4) ?
C2 H2 . 0.9300 ?
C3 C4 . 1.355(6) ?
C3 H3 . 0.9300 ?
C4 C5 . 1.371(6) ?
C4 H4 . 0.9300 ?
C5 C6 . 1.390(5) ?
C5 H5 . 0.9300 ?
C6 H6 . 0.9300 ?
C7 H7A . 0.9700 ?
C7 H7B . 0.9700 ?
C8 C9 . 1.372(3) ?
C8 H8 . 0.9300 ?
C9 C10 . 1.490(3) ?
C10 C12 . 1.531(3) ?
C10 H10A . 0.9700 ?
C10 H10B . 0.9700 ?
C11 C12 . 1.528(3) ?
C12 C13 . 1.517(3) ?
C12 H12 . 0.9800 ?
C14 C15 . 1.394(3) ?
C14 C19 . 1.406(3) ?
C15 C16 . 1.374(3) ?
C15 H15 . 0.9300 ?
C16 C17 . 1.385(3) ?
C16 H16 . 0.9300 ?
C17 C18 . 1.379(3) ?
C17 H17 . 0.9300 ?
C18 C19 . 1.394(3) ?
C18 H18 . 0.9300 ?
C20 H20A . 0.9600 ?
C20 H20B . 0.9600 ?
C20 H20C . 0.9600 ?
C21 H21A . 0.9600 ?
C21 H21B . 0.9600 ?
C21 H21C . 0.9600 ?

loop_
_geom_torsion_atom_site_label_1
_geom_torsion_atom_site_label_2
_geom_torsion_atom_site_label_3
_geom_torsion_atom_site_label_4
_geom_torsion_site_symmetry_1
_geom_torsion_site_symmetry_2
_geom_torsion_site_symmetry_3
_geom_torsion_site_symmetry_4
_geom_torsion
_geom_torsion_publ_flag
C8 N1 N2 N3 . . . . -0.3(2) ?
C7 N1 N2 N3 . . . . 179.89(18) ?
N1 N2 N3 C9 . . . . 0.0(2) ?
C6 C1 C2 C3 . . . . 0.4(3) ?
C7 C1 C2 C3 . . . . 179.0(2) ?
C1 C2 C3 C4 . . . . -0.2(4) ?
C2 C3 C4 C5 . . . . -0.9(5) ?
C3 C4 C5 C6 . . . . 1.8(5) ?
C2 C1 C6 C5 . . . . 0.5(4) ?
C7 C1 C6 C5 . . . . -178.1(2) ?
C4 C5 C6 C1 . . . . -1.6(5) ?
C8 N1 C7 C1 . . . . 110.1(3) ?
N2 N1 C7 C1 . . . . -70.1(3) ?
C6 C1 C7 N1 . . . . 100.6(3) ?
C2 C1 C7 N1 . . . . -78.0(3) ?
N2 N1 C8 C9 . . . . 0.5(2) ?
C7 N1 C8 C9 . . . . -179.7(2) ?
N2 N3 C9 C8 . . . . 0.3(2) ?
N2 N3 C9 C10 . . . . 178.56(19) ?
N1 C8 C9 N3 . . . . -0.5(2) ?
N1 C8 C9 C10 . . . . -178.5(2) ?
N3 C9 C10 C12 . . . . -56.4(3) ?
C8 C9 C10 C12 . . . . 121.4(2) ?
C19 N4 C11 O1 . . . . -176.2(2) ?
C20 N4 C11 O1 . . . . 4.7(3) ?
C19 N4 C11 C12 . . . . 1.9(3) ?
C20 N4 C11 C12 . . . . -177.20(19) ?
O1 C11 C12 C13 . . . . 101.1(2) ?
N4 C11 C12 C13 . . . . -76.9(2) ?
O1 C11 C12 C10 . . . . -21.4(3) ?
N4 C11 C12 C10 . . . . 160.55(19) ?
C9 C10 C12 C13 . . . . 178.25(18) ?
C9 C10 C12 C11 . . . . -63.0(2) ?
C14 N5 C13 O2 . . . . -170.7(2) ?
C21 N5 C13 O2 . . . . -7.4(3) ?
C14 N5 C13 C12 . . . . 12.8(3) ?
C21 N5 C13 C12 . . . . 176.14(18) ?
C11 C12 C13 O2 . . . . -109.6(2) ?
C10 C12 C13 O2 . . . . 12.5(3) ?
C11 C12 C13 N5 . . . . 66.9(2) ?
C10 C12 C13 N5 . . . . -171.04(18) ?
C13 N5 C14 C15 . . . . 130.3(2) ?
C21 N5 C14 C15 . . . . -32.6(3) ?
C13 N5 C14 C19 . . . . -50.9(3) ?
C21 N5 C14 C19 . . . . 146.1(2) ?
C19 C14 C15 C16 . . . . 3.0(3) ?
N5 C14 C15 C16 . . . . -178.2(2) ?
C14 C15 C16 C17 . . . . 0.4(4) ?
C15 C16 C17 C18 . . . . -2.4(4) ?
C16 C17 C18 C19 . . . . 1.0(3) ?
C17 C18 C19 C14 . . . . 2.4(3) ?
C17 C18 C19 N4 . . . . -176.7(2) ?
C15 C14 C19 C18 . . . . -4.3(3) ?
N5 C14 C19 C18 . . . . 176.90(19) ?
C15 C14 C19 N4 . . . . 174.74(18) ?
N5 C14 C19 N4 . . . . -4.0(3) ?
C11 N4 C19 C18 . . . . -132.9(2) ?
C20 N4 C19 C18 . . . . 46.1(3) ?
C11 N4 C19 C14 . . . . 48.0(3) ?
C20 N4 C19 C14 . . . . -132.9(2) ?

loop_
_cod_related_entry_id
_cod_related_entry_database
_cod_related_entry_code
1 ChemSpider 24744499
